data_7028564
loop_
_publ_author_name
'Imran, Muhammad'
'Neumann, Beate'
'Stammler, Hans-Georg'
'Monkowius, Uwe'
'Ertl, Martin'
'Mitzel, Norbert W.'

_publ_section_title
;
 Borate-based ligands with two soft heterocycle/thione groups and their
 sodium and bismuth complexes.
;
_journal_issue 3
_journal_name_full 'Dalton transactions (Cambridge, England : 2003)'
_journal_page_first 1267
_journal_page_last 1278
_journal_paper_doi 10.1039/c3dt52607k
_journal_volume 43
_journal_year 2014
_chemical_formula_moiety 'C24 H30 B3 Bi N6 S12, 1.5(C H Cl3)'
_chemical_formula_sum 'C25.5 H31.5 B3 Bi Cl4.5 N6 S12'
_chemical_formula_weight 1207.72
_chemical_name_systematic ?
_space_group_IT_number 15
_symmetry_cell_setting monoclinic
_symmetry_space_group_name_Hall '-C 2yc'
_symmetry_space_group_name_H-M 'C 1 2/c 1'
_atom_sites_solution_hydrogens geom
_atom_sites_solution_primary direct
_atom_sites_solution_secondary difmap
_audit_creation_method SHELXL-97
_cell_angle_alpha 90.00
_cell_angle_beta 105.7911(5)
_cell_angle_gamma 90.00
_cell_formula_units_Z 8
_cell_length_a 20.4370(2)
_cell_length_b 13.23220(10)
_cell_length_c 33.6123(3)
_cell_measurement_reflns_used 84118
_cell_measurement_temperature 100(2)
_cell_measurement_theta_max 27.485
_cell_measurement_theta_min 2.910
_cell_volume 8746.61(14)
_computing_cell_refinement 'HKL Scalepack (Otwinowski & Minor 1997)'
_computing_data_collection 'Collect, Bruker AXS, 2004'
_computing_data_reduction 'Denzo and Scalepack (Otwinowski & Minor, 1997)'
_computing_molecular_graphics 'SHELXTL-PLUS (1990)'
_computing_publication_material 'SHELXL-97 (Sheldrick, 1997)'
_computing_structure_refinement 'SHELXL-97 (Sheldrick, 1997)'
_computing_structure_solution 'SHELXS-97 (Sheldrick, 1990)'
_diffrn_ambient_temperature 100(2)
_diffrn_measured_fraction_theta_full 0.997
_diffrn_measured_fraction_theta_max 0.997
_diffrn_measurement_device_type KappaCCD
_diffrn_measurement_method CCD
_diffrn_radiation_monochromator graphite
_diffrn_radiation_source 'fine-focus sealed tube'
_diffrn_radiation_type MoK\a
_diffrn_radiation_wavelength 0.71073
_diffrn_reflns_av_R_equivalents 0.055
_diffrn_reflns_av_sigmaI/netI 0.0398
_diffrn_reflns_limit_h_max 26
_diffrn_reflns_limit_h_min -26
_diffrn_reflns_limit_k_max 17
_diffrn_reflns_limit_k_min -17
_diffrn_reflns_limit_l_max 43
_diffrn_reflns_limit_l_min -43
_diffrn_reflns_number 69897
_diffrn_reflns_theta_full 27.50
_diffrn_reflns_theta_max 27.50
_diffrn_reflns_theta_min 3.08
_exptl_absorpt_coefficient_mu 4.910
_exptl_absorpt_correction_T_max 0.7913
_exptl_absorpt_correction_T_min 0.5071
_exptl_absorpt_correction_type multi-scan
_exptl_absorpt_process_details 'Denzo and Scalepack (Otwinowski & Minor, 1997)'
_exptl_crystal_colour Colourless
_exptl_crystal_density_diffrn 1.834
_exptl_crystal_density_method 'not measured'
_exptl_crystal_description 'red rhomb'
_exptl_crystal_F_000 4744
_exptl_crystal_size_max 0.16
_exptl_crystal_size_mid 0.06
_exptl_crystal_size_min 0.05
_refine_diff_density_max 1.071
_refine_diff_density_min -1.221
_refine_diff_density_rms 0.115
_refine_ls_extinction_method none
_refine_ls_goodness_of_fit_ref 1.021
_refine_ls_hydrogen_treatment constr
_refine_ls_matrix_type full
_refine_ls_number_parameters 569
_refine_ls_number_reflns 10024
_refine_ls_number_restraints 68
_refine_ls_restrained_S_all 1.081
_refine_ls_R_factor_all 0.0408
_refine_ls_R_factor_gt 0.0299
_refine_ls_shift/su_max 0.002
_refine_ls_shift/su_mean 0.000
_refine_ls_structure_factor_coef Fsqd
_refine_ls_weighting_details 'calc w=1/[\s^2^(Fo^2^)+(0.0315P)^2^+23.9280P] where P=(Fo^2^+2Fc^2^)/3'
_refine_ls_weighting_scheme calc
_refine_ls_wR_factor_gt 0.0678
_refine_ls_wR_factor_ref 0.0719
_reflns_number_gt 8389
_reflns_number_total 10024
_reflns_threshold_expression >2sigma(I)
_cod_data_source_file c3dt52607k.txt
_cod_data_source_block compound4b
_cod_depositor_comments
;
The following automatic conversions were performed:

'_symmetry_cell_setting' value 'Monoclinic' changed to 'monoclinic'
according to
/usr/data/users/saulius/automatic-downloads/current/RSC/lib/dictionaries/cif_core.dic
dictionary named 'cif_core.dic' version 2.4.2 from 2011-04-26.

Automatic conversion script
Id: cif_fix_values 2281 2013-09-26 08:29:07Z andrius 
;
_cod_original_cell_volume 8746.61(13)
_cod_original_sg_symbol_H-M 'C 2/c'
_cod_original_formula_sum 'C25.50 H31.50 B3 Bi Cl4.50 N6 S12'
_cod_database_code 7028564

loop_
_symmetry_equiv_pos_as_xyz
'x, y, z'
'-x, y, -z+1/2'
'x+1/2, y+1/2, z'
'-x+1/2, y+1/2, -z+1/2'
'-x, -y, -z'
'x, -y, z-1/2'
'-x+1/2, -y+1/2, -z'
'x+1/2, -y+1/2, z-1/2'

loop_
_atom_site_label
_atom_site_type_symbol
_atom_site_fract_x
_atom_site_fract_y
_atom_site_fract_z
_atom_site_U_iso_or_equiv
_atom_site_adp_type
_atom_site_occupancy
_atom_site_symmetry_multiplicity
_atom_site_calc_flag
_atom_site_refinement_flags
_atom_site_disorder_assembly
_atom_site_disorder_group
Bi1 Bi 0.251157(7) 0.962560(10) 0.123296(4) 0.01757(5) Uani 1 1 d . . .
S1 S 0.18233(5) 1.15801(8) 0.12422(3) 0.0262(2) Uani 1 1 d . . .
S2 S 0.05835(5) 1.18422(9) 0.15317(3) 0.0320(2) Uani 1 1 d . . .
S3 S 0.22013(5) 0.95064(7) 0.03529(3) 0.0226(2) Uani 1 1 d . . .
S4 S 0.19796(6) 1.14927(9) -0.00604(3) 0.0323(2) Uani 1 1 d . . .
S5 S 0.34502(5) 1.12064(8) 0.13752(3) 0.0242(2) Uani 1 1 d . . .
S6 S 0.47231(5) 1.03924(8) 0.19322(3) 0.0273(2) Uani 1 1 d . . .
S7 S 0.35740(5) 0.83670(7) 0.12215(3) 0.02026(19) Uani 1 1 d . . .
S8 S 0.33328(5) 0.73639(7) 0.04071(3) 0.0222(2) Uani 1 1 d . . .
S9 S 0.30730(5) 0.94540(8) 0.20763(3) 0.0290(2) Uani 1 1 d . . .
S10 S 0.31609(7) 0.75933(13) 0.25631(4) 0.0566(4) Uani 1 1 d . . .
S11 S 0.19646(5) 0.76317(8) 0.12432(3) 0.0225(2) Uani 1 1 d . . .
S12 S 0.04997(5) 0.71491(9) 0.09284(3) 0.0323(2) Uani 1 1 d . . .
N1 N 0.05644(16) 1.0733(3) 0.09144(10) 0.0218(7) Uani 1 1 d . . .
N2 N 0.11491(16) 1.0838(2) 0.03210(9) 0.0221(7) Uani 1 1 d . . .
N3 N 0.44729(16) 1.0172(2) 0.11586(10) 0.0203(7) Uani 1 1 d . . .
N4 N 0.38404(15) 0.9127(2) 0.05136(9) 0.0196(7) Uani 1 1 d . . .
N5 N 0.20020(17) 0.8282(3) 0.21796(10) 0.0277(8) Uani 1 1 d . . .
N6 N 0.09297(16) 0.8283(3) 0.15585(10) 0.0242(7) Uani 1 1 d . . .
B1 B 0.0791(2) 1.0120(4) 0.05744(14) 0.0238(9) Uani 1 1 d . . .
H1A H 0.0388 0.9799 0.0384 0.021(10) Uiso 1 1 calc R . .
H1B H 0.1109 0.9577 0.0707 0.041(14) Uiso 1 1 calc R . .
B2 B 0.4120(2) 1.0211(3) 0.06819(13) 0.0234(10) Uani 1 1 d . . .
H2A H 0.4450 1.0446 0.0535 0.027(11) Uiso 1 1 calc R . .
H2B H 0.3738 1.0699 0.0626 0.019(10) Uiso 1 1 calc R . .
B3 B 0.1413(2) 0.8944(4) 0.19062(15) 0.0296(11) Uani 1 1 d . . .
H3A H 0.1608 0.9499 0.1778 0.024(11) Uiso 1 1 calc R . .
H3B H 0.1148 0.9247 0.2082 0.038(13) Uiso 1 1 calc R . .
C1 C 0.0995(2) 1.1307(3) 0.12000(12) 0.0240(8) Uani 1 1 d . . .
C2 C -0.0166(2) 1.1276(3) 0.12784(13) 0.0312(10) Uani 1 1 d . . .
H2 H -0.0581 1.1354 0.1352 0.037 Uiso 1 1 calc R . .
C3 C -0.0094(2) 1.0704(3) 0.09604(12) 0.0253(9) Uani 1 1 d . . .
C4 C -0.0652(2) 1.0112(3) 0.06791(14) 0.0314(10) Uani 1 1 d . . .
H4A H -0.1065 1.0170 0.0772 0.047 Uiso 1 1 calc R . .
H4B H -0.0517 0.9400 0.0683 0.047 Uiso 1 1 calc R . .
H4C H -0.0740 1.0377 0.0397 0.047 Uiso 1 1 calc R . .
C5 C 0.1730(2) 1.0581(3) 0.02304(12) 0.0230(8) Uani 1 1 d . . .
C6 C 0.1284(2) 1.2211(3) -0.00654(13) 0.0338(10) Uani 1 1 d . . .
H6 H 0.1189 1.2847 -0.0200 0.041 Uiso 1 1 calc R . .
C7 C 0.0887(2) 1.1765(3) 0.01447(12) 0.0272(9) Uani 1 1 d . . .
C8 C 0.0236(2) 1.2170(3) 0.01932(13) 0.0335(10) Uani 1 1 d . . .
H8A H 0.0279 1.2294 0.0487 0.050 Uiso 1 1 calc R . .
H8B H -0.0128 1.1679 0.0086 0.050 Uiso 1 1 calc R . .
H8C H 0.0127 1.2804 0.0039 0.050 Uiso 1 1 calc R . .
C9 C 0.42033(19) 1.0569(3) 0.14442(12) 0.0214(8) Uani 1 1 d . . .
C10 C 0.5311(2) 0.9771(3) 0.17413(13) 0.0290(9) Uani 1 1 d . . .
H10 H 0.5726 0.9500 0.1907 0.035 Uiso 1 1 calc R . .
C11 C 0.5105(2) 0.9720(3) 0.13265(12) 0.0247(9) Uani 1 1 d . . .
C12 C 0.5481(2) 0.9240(4) 0.10550(13) 0.0328(10) Uani 1 1 d . . .
H12A H 0.5599 0.9755 0.0877 0.049 Uiso 1 1 calc R . .
H12B H 0.5194 0.8723 0.0884 0.049 Uiso 1 1 calc R . .
H12C H 0.5897 0.8926 0.1226 0.049 Uiso 1 1 calc R . .
C13 C 0.36160(18) 0.8393(3) 0.07158(12) 0.0201(8) Uani 1 1 d . . .
C14 C 0.34942(19) 0.7965(3) -0.00085(12) 0.0235(8) Uani 1 1 d . . .
H14 H 0.3413 0.7679 -0.0277 0.028 Uiso 1 1 calc R . .
C15 C 0.37494(19) 0.8891(3) 0.00954(11) 0.0219(8) Uani 1 1 d . . .
C16 C 0.3896(2) 0.9647(3) -0.01988(12) 0.0320(10) Uani 1 1 d . . .
H16A H 0.3732 0.9390 -0.0482 0.048 Uiso 1 1 calc R . .
H16B H 0.4387 0.9765 -0.0133 0.048 Uiso 1 1 calc R . .
H16C H 0.3664 1.0284 -0.0175 0.048 Uiso 1 1 calc R . .
C17 C 0.2667(2) 0.8470(4) 0.22435(12) 0.0300(10) Uani 1 1 d . . .
C18 C 0.2457(3) 0.6979(5) 0.26247(15) 0.0565(17) Uani 1 1 d . . .
H18 H 0.2469 0.6398 0.2793 0.068 Uiso 1 1 calc R . .
C19 C 0.1890(2) 0.7429(4) 0.24042(13) 0.0380(12) Uani 1 1 d . . .
C20 C 0.1175(2) 0.7119(4) 0.23954(15) 0.0475(14) Uani 1 1 d . . .
H20A H 0.1191 0.6539 0.2579 0.071 Uiso 1 1 calc R . .
H20B H 0.0925 0.6932 0.2113 0.071 Uiso 1 1 calc R . .
H20C H 0.0944 0.7684 0.2488 0.071 Uiso 1 1 calc R . .
C21 C 0.1150(2) 0.7761(3) 0.12788(12) 0.0243(8) Uani 1 1 d . . .
C22 C -0.0079(2) 0.7620(3) 0.11619(14) 0.0345(11) Uani 1 1 d . . .
H22 H -0.0553 0.7486 0.1072 0.041 Uiso 1 1 calc R . .
C23 C 0.0217(2) 0.8203(3) 0.14879(14) 0.0301(10) Uani 1 1 d . . .
C24 C -0.0151(2) 0.8728(4) 0.17552(16) 0.0455(13) Uani 1 1 d . . .
H24A H -0.0638 0.8572 0.1658 0.068 Uiso 1 1 calc R . .
H24B H -0.0085 0.9460 0.1742 0.068 Uiso 1 1 calc R . .
H24C H 0.0026 0.8498 0.2041 0.068 Uiso 1 1 calc R . .
C25A C 0.2376(14) 0.9805(18) -0.1466(6) 0.044(3) Uani 0.154(4) 1 d PD A 1
H25A H 0.2688 0.9208 -0.1418 0.053 Uiso 0.154(4) 1 calc PR A 1
Cl1A Cl 0.1570(12) 0.9684(19) -0.1819(7) 0.074(9) Uani 0.154(4) 1 d PD A 1
Cl2A Cl 0.2583(13) 1.085(2) -0.1724(7) 0.171(16) Uani 0.154(4) 1 d PD A 1
Cl3A Cl 0.2377(8) 1.058(2) -0.1048(4) 0.085(9) Uani 0.154(4) 1 d PD A 1
C25B C 0.2388(5) 0.9936(11) -0.1499(4) 0.044(3) Uani 0.426(4) 1 d PD B 2
H25B H 0.2530 0.9347 -0.1309 0.053 Uiso 0.426(4) 1 calc PR B 2
Cl1B Cl 0.1589(3) 0.9419(7) -0.1727(3) 0.060(2) Uani 0.426(4) 1 d PD B 2
Cl2B Cl 0.30382(18) 0.9748(3) -0.17293(13) 0.0584(12) Uani 0.426(4) 1 d PD B 2
Cl3B Cl 0.2388(5) 1.0742(9) -0.1103(3) 0.119(4) Uani 0.426(4) 1 d PD B 2
C25C C 0.2260(6) 0.9565(10) -0.1678(3) 0.044(3) Uani 0.420(4) 1 d PD C 3
H25C H 0.2422 0.8854 -0.1688 0.053 Uiso 0.420(4) 1 calc PR C 3
Cl1C Cl 0.1620(2) 0.9977(3) -0.21024(16) 0.0788(17) Uani 0.420(4) 1 d PD C 3
Cl2C Cl 0.2748(3) 1.0551(7) -0.18432(16) 0.080(3) Uani 0.420(4) 1 d PD C 3
Cl3C Cl 0.2149(4) 0.9982(6) -0.1206(2) 0.107(3) Uani 0.420(4) 1 d PD C 3
C26A C 0.0205(5) 0.1838(7) 0.2481(3) 0.047(3) Uani 0.409(3) 1 d PD D -1
H26A H 0.0573 0.1634 0.2353 0.056 Uiso 0.409(3) 1 calc PR D -1
Cl4A Cl -0.02307(15) 0.0741(2) 0.25441(10) 0.0589(7) Uani 0.409(3) 1 d PD D -1
Cl5A Cl 0.0593(3) 0.2433(5) 0.29469(17) 0.0627(15) Uani 0.409(3) 1 d PD D -1
Cl6A Cl -0.0331(3) 0.2671(5) 0.2139(2) 0.0481(13) Uani 0.409(3) 1 d PD D -1
C26B C 0.0316(10) 0.1720(11) 0.2492(5) 0.047(3) Uani 0.091(3) 1 d PD D -2
H26B H 0.0651 0.1580 0.2331 0.056 Uiso 0.091(3) 1 calc PR D -2
Cl4B Cl -0.02307(15) 0.0741(2) 0.25441(10) 0.0589(7) Uani 0.091(3) 1 d PD D -2
Cl5B Cl 0.0593(3) 0.2433(5) 0.29469(17) 0.0627(15) Uani 0.091(3) 1 d PD D -2
Cl6B Cl -0.0142(8) 0.2848(11) 0.2394(4) 0.0481(13) Uani 0.091(3) 1 d PD D -2

loop_
_atom_site_aniso_label
_atom_site_aniso_U_11
_atom_site_aniso_U_22
_atom_site_aniso_U_33
_atom_site_aniso_U_23
_atom_site_aniso_U_13
_atom_site_aniso_U_12
Bi1 0.01625(7) 0.01880(8) 0.01836(8) -0.00126(6) 0.00590(5) -0.00267(6)
S1 0.0216(5) 0.0243(5) 0.0317(5) -0.0057(4) 0.0054(4) -0.0016(4)
S2 0.0257(5) 0.0419(7) 0.0278(5) -0.0089(5) 0.0065(4) 0.0034(5)
S3 0.0213(5) 0.0244(5) 0.0212(5) -0.0013(4) 0.0043(4) 0.0015(4)
S4 0.0332(6) 0.0285(6) 0.0357(6) 0.0057(5) 0.0101(5) -0.0079(5)
S5 0.0207(5) 0.0205(5) 0.0331(5) -0.0032(4) 0.0100(4) -0.0040(4)
S6 0.0212(5) 0.0413(6) 0.0196(5) -0.0051(4) 0.0061(4) -0.0039(4)
S7 0.0212(5) 0.0199(5) 0.0215(5) 0.0002(4) 0.0088(4) -0.0008(4)
S8 0.0197(5) 0.0206(5) 0.0258(5) -0.0045(4) 0.0056(4) -0.0016(4)
S9 0.0303(6) 0.0361(6) 0.0204(5) -0.0016(4) 0.0065(4) -0.0155(5)
S10 0.0347(7) 0.0783(11) 0.0442(7) 0.0368(7) -0.0109(6) -0.0216(7)
S11 0.0218(5) 0.0229(5) 0.0238(5) -0.0011(4) 0.0077(4) -0.0033(4)
S12 0.0259(5) 0.0349(6) 0.0326(6) 0.0021(5) 0.0018(4) -0.0123(5)
N1 0.0208(17) 0.0213(17) 0.0231(16) 0.0005(14) 0.0055(13) 0.0022(14)
N2 0.0246(17) 0.0177(17) 0.0219(16) -0.0002(13) 0.0028(13) -0.0005(14)
N3 0.0198(16) 0.0199(17) 0.0224(16) -0.0020(13) 0.0078(13) -0.0053(13)
N4 0.0185(16) 0.0223(17) 0.0193(15) -0.0028(13) 0.0074(13) -0.0015(13)
N5 0.0308(19) 0.034(2) 0.0194(16) -0.0014(15) 0.0091(14) -0.0132(16)
N6 0.0200(17) 0.0262(18) 0.0279(17) 0.0054(14) 0.0090(14) -0.0025(14)
B1 0.021(2) 0.022(2) 0.027(2) -0.0015(19) 0.0034(19) -0.0001(18)
B2 0.028(2) 0.023(2) 0.021(2) -0.0027(18) 0.0106(18) -0.010(2)
B3 0.034(3) 0.030(3) 0.033(3) 0.001(2) 0.023(2) -0.005(2)
C1 0.025(2) 0.024(2) 0.0208(19) 0.0021(16) 0.0030(16) 0.0032(17)
C2 0.024(2) 0.041(3) 0.029(2) -0.0031(19) 0.0075(17) 0.0033(19)
C3 0.020(2) 0.029(2) 0.026(2) 0.0042(17) 0.0056(16) 0.0037(17)
C4 0.021(2) 0.029(2) 0.042(3) -0.002(2) 0.0041(19) 0.0010(18)
C5 0.024(2) 0.020(2) 0.0228(19) -0.0019(16) 0.0038(16) -0.0059(16)
C6 0.045(3) 0.020(2) 0.032(2) 0.0057(18) 0.004(2) -0.001(2)
C7 0.033(2) 0.021(2) 0.023(2) 0.0003(16) 0.0003(17) 0.0027(18)
C8 0.044(3) 0.025(2) 0.032(2) 0.0040(18) 0.009(2) 0.014(2)
C9 0.0208(19) 0.020(2) 0.0241(19) -0.0007(15) 0.0072(16) -0.0070(15)
C10 0.019(2) 0.040(3) 0.028(2) 0.0004(19) 0.0061(17) -0.0008(18)
C11 0.022(2) 0.026(2) 0.028(2) -0.0024(17) 0.0093(16) -0.0053(17)
C12 0.031(2) 0.037(3) 0.034(2) -0.002(2) 0.0155(19) 0.004(2)
C13 0.0148(18) 0.0206(19) 0.0252(19) -0.0028(16) 0.0061(15) -0.0005(15)
C14 0.0183(19) 0.029(2) 0.0241(19) -0.0060(17) 0.0067(15) 0.0004(16)
C15 0.0181(18) 0.030(2) 0.0195(18) -0.0024(16) 0.0076(15) -0.0008(16)
C16 0.035(2) 0.042(3) 0.022(2) -0.0039(19) 0.0131(18) -0.012(2)
C17 0.031(2) 0.042(3) 0.0158(19) -0.0010(18) 0.0050(17) -0.012(2)
C18 0.046(3) 0.076(4) 0.036(3) 0.030(3) -0.010(2) -0.031(3)
C19 0.042(3) 0.048(3) 0.021(2) 0.010(2) 0.0045(19) -0.020(2)
C20 0.043(3) 0.058(3) 0.042(3) 0.021(3) 0.012(2) -0.019(3)
C21 0.024(2) 0.024(2) 0.024(2) 0.0050(17) 0.0052(16) -0.0055(17)
C22 0.019(2) 0.037(3) 0.045(3) 0.016(2) 0.0034(19) -0.0081(19)
C23 0.019(2) 0.031(2) 0.043(3) 0.017(2) 0.0132(18) 0.0057(18)
C24 0.032(3) 0.049(3) 0.064(3) 0.012(3) 0.028(2) 0.005(2)
C25A 0.048(5) 0.057(7) 0.037(6) 0.016(4) 0.029(5) 0.021(4)
Cl1A 0.096(14) 0.058(14) 0.099(15) -0.035(12) 0.082(12) -0.056(10)
Cl2A 0.13(2) 0.13(2) 0.23(3) 0.10(2) -0.012(17) -0.067(18)
Cl3A 0.036(7) 0.19(3) 0.021(5) -0.060(9) 0.003(4) -0.018(10)
C25B 0.048(5) 0.057(7) 0.037(6) 0.016(4) 0.029(5) 0.021(4)
Cl1B 0.035(2) 0.057(4) 0.096(5) -0.013(3) 0.030(2) -0.020(2)
Cl2B 0.044(2) 0.061(2) 0.078(3) 0.009(2) 0.0296(19) -0.0135(17)
Cl3B 0.121(7) 0.090(5) 0.140(8) -0.042(5) 0.027(5) 0.021(5)
C25C 0.048(5) 0.057(7) 0.037(6) 0.016(4) 0.029(5) 0.021(4)
Cl1C 0.057(3) 0.066(3) 0.092(3) 0.028(2) -0.016(2) 0.009(2)
Cl2C 0.039(2) 0.146(7) 0.054(2) 0.052(3) 0.0105(18) -0.018(3)
Cl3C 0.115(5) 0.136(6) 0.095(5) 0.034(4) 0.070(5) 0.061(5)
C26A 0.038(7) 0.036(6) 0.074(7) -0.010(6) 0.025(6) 0.001(5)
Cl4A 0.063(2) 0.0521(16) 0.0616(18) -0.0032(15) 0.0173(15) -0.0066(13)
Cl5A 0.083(4) 0.069(3) 0.033(2) -0.005(2) 0.011(3) -0.033(3)
Cl6A 0.056(3) 0.055(3) 0.029(3) 0.004(2) 0.005(3) 0.012(2)
C26B 0.038(7) 0.036(6) 0.074(7) -0.010(6) 0.025(6) 0.001(5)
Cl4B 0.063(2) 0.0521(16) 0.0616(18) -0.0032(15) 0.0173(15) -0.0066(13)
Cl5B 0.083(4) 0.069(3) 0.033(2) -0.005(2) 0.011(3) -0.033(3)
Cl6B 0.056(3) 0.055(3) 0.029(3) 0.004(2) 0.005(3) 0.012(2)

loop_
_atom_type_symbol
_atom_type_description
_atom_type_scat_dispersion_real
_atom_type_scat_dispersion_imag
_atom_type_scat_source
C C 0.0033 0.0016 'International Tables Vol C Tables 4.2.6.8 and 6.1.1.4'
H H 0.0000 0.0000 'International Tables Vol C Tables 4.2.6.8 and 6.1.1.4'
B B 0.0013 0.0007 'International Tables Vol C Tables 4.2.6.8 and 6.1.1.4'
Bi Bi -4.1077 10.2566 'International Tables Vol C Tables 4.2.6.8 and 6.1.1.4'
Cl Cl 0.1484 0.1585 'International Tables Vol C Tables 4.2.6.8 and 6.1.1.4'
N N 0.0061 0.0033 'International Tables Vol C Tables 4.2.6.8 and 6.1.1.4'
S S 0.1246 0.1234 'International Tables Vol C Tables 4.2.6.8 and 6.1.1.4'

loop_
_geom_angle_atom_site_label_1
_geom_angle_atom_site_label_2
_geom_angle_atom_site_label_3
_geom_angle
S7 Bi1 S9 81.68(3)
S7 Bi1 S5 87.00(3)
S9 Bi1 S5 79.14(3)
S7 Bi1 S3 84.58(3)
S9 Bi1 S3 166.25(3)
S5 Bi1 S3 99.64(3)
S7 Bi1 S11 75.79(3)
S9 Bi1 S11 88.08(3)
S5 Bi1 S11 159.93(3)
S3 Bi1 S11 89.09(3)
S7 Bi1 S1 156.04(3)
S9 Bi1 S1 97.32(3)
S5 Bi1 S1 69.41(3)
S3 Bi1 S1 95.01(3)
S11 Bi1 S1 128.17(3)
C1 S1 Bi1 106.25(14)
C2 S2 C1 91.6(2)
C5 S3 Bi1 98.96(14)
C6 S4 C5 91.2(2)
C9 S5 Bi1 101.80(13)
C9 S6 C10 91.3(2)
C13 S7 Bi1 104.68(13)
C13 S8 C14 90.94(19)
C17 S9 Bi1 107.17(13)
C17 S10 C18 91.5(2)
C21 S11 Bi1 107.39(14)
C22 S12 C21 91.0(2)
C1 N1 C3 113.5(3)
C1 N1 B1 123.0(3)
C3 N1 B1 123.4(3)
C5 N2 C7 112.6(3)
C5 N2 B1 122.4(3)
C7 N2 B1 124.9(3)
C9 N3 C11 113.3(3)
C9 N3 B2 123.7(3)
C11 N3 B2 123.0(3)
C13 N4 C15 112.2(3)
C13 N4 B2 127.9(3)
C15 N4 B2 119.7(3)
C17 N5 C19 111.6(4)
C17 N5 B3 125.0(4)
C19 N5 B3 123.3(3)
C21 N6 C23 111.8(3)
C21 N6 B3 123.0(3)
C23 N6 B3 125.1(3)
N1 B1 N2 110.6(3)
N1 B1 H1A 109.5
N2 B1 H1A 109.5
N1 B1 H1B 109.5
N2 B1 H1B 109.5
H1A B1 H1B 108.1
N3 B2 N4 110.8(3)
N3 B2 H2A 109.5
N4 B2 H2A 109.5
N3 B2 H2B 109.5
N4 B2 H2B 109.5
H2A B2 H2B 108.1
N5 B3 N6 110.6(4)
N5 B3 H3A 109.5
N6 B3 H3A 109.5
N5 B3 H3B 109.5
N6 B3 H3B 109.5
H3A B3 H3B 108.1
N1 C1 S1 128.5(3)
N1 C1 S2 110.7(3)
S1 C1 S2 120.7(2)
C3 C2 S2 111.3(3)
C3 C2 H2 124.4
S2 C2 H2 124.4
C2 C3 N1 112.9(4)
C2 C3 C4 124.5(4)
N1 C3 C4 122.5(4)
C3 C4 H4A 109.5
C3 C4 H4B 109.5
H4A C4 H4B 109.5
C3 C4 H4C 109.5
H4A C4 H4C 109.5
H4B C4 H4C 109.5
N2 C5 S3 129.1(3)
N2 C5 S4 111.6(3)
S3 C5 S4 119.2(2)
C7 C6 S4 111.7(3)
C7 C6 H6 124.1
S4 C6 H6 124.1
C6 C7 N2 112.8(4)
C6 C7 C8 125.8(4)
N2 C7 C8 121.4(4)
C7 C8 H8A 109.5
C7 C8 H8B 109.5
H8A C8 H8B 109.5
C7 C8 H8C 109.5
H8A C8 H8C 109.5
H8B C8 H8C 109.5
N3 C9 S6 111.4(3)
N3 C9 S5 128.8(3)
S6 C9 S5 119.8(2)
C11 C10 S6 111.0(3)
C11 C10 H10 124.5
S6 C10 H10 124.5
C10 C11 N3 113.0(4)
C10 C11 C12 126.3(4)
N3 C11 C12 120.7(4)
C11 C12 H12A 109.5
C11 C12 H12B 109.5
H12A C12 H12B 109.5
C11 C12 H12C 109.5
H12A C12 H12C 109.5
H12B C12 H12C 109.5
N4 C13 S8 112.1(3)
N4 C13 S7 129.2(3)
S8 C13 S7 118.8(2)
C15 C14 S8 111.0(3)
C15 C14 H14 124.5
S8 C14 H14 124.5
C14 C15 N4 113.7(3)
C14 C15 C16 125.0(4)
N4 C15 C16 121.2(4)
C15 C16 H16A 109.5
C15 C16 H16B 109.5
H16A C16 H16B 109.5
C15 C16 H16C 109.5
H16A C16 H16C 109.5
H16B C16 H16C 109.5
N5 C17 S10 112.0(3)
N5 C17 S9 130.3(4)
S10 C17 S9 117.7(2)
C19 C18 S10 110.6(4)
C19 C18 H18 124.7
S10 C18 H18 124.7
C18 C19 N5 114.3(4)
C18 C19 C20 125.4(4)
N5 C19 C20 120.3(4)
C19 C20 H20A 109.5
C19 C20 H20B 109.5
H20A C20 H20B 109.5
C19 C20 H20C 109.5
H20A C20 H20C 109.5
H20B C20 H20C 109.5
N6 C21 S11 128.4(3)
N6 C21 S12 112.2(3)
S11 C21 S12 119.4(2)
C23 C22 S12 111.7(3)
C23 C22 H22 124.1
S12 C22 H22 124.1
C22 C23 N6 113.3(4)
C22 C23 C24 124.7(4)
N6 C23 C24 122.0(4)
C23 C24 H24A 109.5
C23 C24 H24B 109.5
H24A C24 H24B 109.5
C23 C24 H24C 109.5
H24A C24 H24C 109.5
H24B C24 H24C 109.5
Cl3A C25A Cl2A 89.2(10)
Cl3A C25A Cl1A 113.2(15)
Cl2A C25A Cl1A 92.7(10)
Cl3A C25A H25A 118.4
Cl2A C25A H25A 118.4
Cl1A C25A H25A 118.4
C25A Cl2A Cl3A 45.3(6)
C25A Cl3A Cl2A 45.5(6)
Cl3B C25B Cl2B 127.0(8)
Cl3B C25B Cl1B 113.0(7)
Cl2B C25B Cl1B 119.3(7)
Cl3B C25B H25B 92.9
Cl2B C25B H25B 92.9
Cl1B C25B H25B 92.9
Cl1C C25C Cl3C 112.9(7)
Cl1C C25C Cl2C 82.9(5)
Cl3C C25C Cl2C 105.5(7)
Cl1C C25C H25C 116.8
Cl3C C25C H25C 116.8
Cl2C C25C H25C 116.8
C25C Cl1C Cl2C 50.0(4)
C25C Cl2C Cl1C 47.1(3)
Cl5A C26A Cl4A 112.9(6)
Cl5A C26A Cl6A 110.9(6)
Cl4A C26A Cl6A 110.8(6)
Cl5A C26A H26A 107.3
Cl4A C26A H26A 107.3
Cl6A C26A H26A 107.3
Cl6B C26B H26B 117.8

loop_
_geom_bond_atom_site_label_1
_geom_bond_atom_site_label_2
_geom_bond_distance
Bi1 S7 2.7450(10)
Bi1 S9 2.7627(10)
Bi1 S5 2.7901(10)
Bi1 S3 2.8559(10)
Bi1 S11 2.8692(10)
Bi1 S1 2.9482(10)
S1 C1 1.698(4)
S2 C2 1.710(4)
S2 C1 1.722(4)
S3 C5 1.705(4)
S4 C6 1.706(5)
S4 C5 1.715(4)
S5 C9 1.715(4)
S6 C9 1.710(4)
S6 C10 1.717(4)
S7 C13 1.726(4)
S8 C13 1.714(4)
S8 C14 1.716(4)
S9 C17 1.719(4)
S10 C17 1.711(5)
S10 C18 1.714(5)
S11 C21 1.709(4)
S12 C22 1.705(5)
S12 C21 1.720(4)
N1 C1 1.347(5)
N1 C3 1.396(5)
N1 B1 1.570(5)
N2 C5 1.347(5)
N2 C7 1.403(5)
N2 B1 1.583(6)
N3 C9 1.338(5)
N3 C11 1.396(5)
N3 B2 1.569(5)
N4 C13 1.336(5)
N4 C15 1.402(5)
N4 B2 1.590(5)
N5 C17 1.340(5)
N5 C19 1.411(5)
N5 B3 1.567(6)
N6 C21 1.340(5)
N6 C23 1.414(5)
N6 B3 1.574(6)
B1 H1A 0.9900
B1 H1B 0.9900
B2 H2A 0.9900
B2 H2B 0.9900
B3 H3A 0.9900
B3 H3B 0.9900
C2 C3 1.350(6)
C2 H2 0.9500
C3 C4 1.491(6)
C4 H4A 0.9800
C4 H4B 0.9800
C4 H4C 0.9800
C6 C7 1.349(6)
C6 H6 0.9500
C7 C8 1.483(6)
C8 H8A 0.9800
C8 H8B 0.9800
C8 H8C 0.9800
C10 C11 1.344(6)
C10 H10 0.9500
C11 C12 1.484(5)
C12 H12A 0.9800
C12 H12B 0.9800
C12 H12C 0.9800
C14 C15 1.340(6)
C14 H14 0.9500
C15 C16 1.494(6)
C16 H16A 0.9800
C16 H16B 0.9800
C16 H16C 0.9800
C18 C19 1.334(7)
C18 H18 0.9500
C19 C20 1.511(6)
C20 H20A 0.9800
C20 H20B 0.9800
C20 H20C 0.9800
C22 C23 1.342(6)
C22 H22 0.9500
C23 C24 1.492(6)
C24 H24A 0.9800
C24 H24B 0.9800
C24 H24C 0.9800
C25A Cl3A 1.740(13)
C25A Cl2A 1.746(14)
C25A Cl1A 1.757(13)
C25A H25A 1.0000
Cl2A Cl3A 2.448(18)
C25B Cl3B 1.706(10)
C25B Cl2B 1.729(9)
C25B Cl1B 1.742(10)
C25B H25B 1.0000
C25C Cl1C 1.739(10)
C25C Cl3C 1.751(11)
C25C Cl2C 1.819(12)
C25C H25C 1.0000
Cl1C Cl2C 2.357(7)
C26A Cl5A 1.739(10)
C26A Cl4A 1.746(9)
C26A Cl6A 1.748(10)
C26A H26A 1.0000
C26B Cl6B 1.744(14)
C26B H26B 1.0000
